data_2102028
loop_
_publ_author_name
'Culot, Christine'
'Norberg, Bernadette'
'Evrard, Guy'
'Durant, Francois'

_publ_section_title
;
 Molecular analysis of the \b-polymorphic form of trielaidin: crystal
 structure at low temperature
;
_journal_issue 2
_journal_name_full 'Acta Crystallographica Section B'
_journal_page_first 317
_journal_page_last 321
_journal_paper_doi 10.1107/S0108768199014020
_journal_volume 56
_journal_year 2000
_chemical_formula_sum 'C57 H104 O6'
_chemical_formula_weight 885.40
_chemical_name_systematic
;
 ?
;
_space_group_IT_number 2
_symmetry_cell_setting triclinic
_symmetry_space_group_name_Hall '-P 1'
_symmetry_space_group_name_H-M 'P -1'
_audit_creation_method SHELXL-97
_cell_angle_alpha 87.034(10)
_cell_angle_beta 100.17(9)
_cell_angle_gamma 89.09(9)
_cell_formula_units_Z 2
_cell_length_a 11.6650(12)
_cell_length_b 44.933(5)
_cell_length_c 5.432(6)
_cell_measurement_reflns_used 25
_cell_measurement_temperature 173(2)
_cell_measurement_theta_max 27
_cell_measurement_theta_min 15
_cell_volume 2798(3)
_computing_structure_refinement 'SHELXL-97 (Sheldrick, 1997)'
_computing_structure_solution 'SIR88 (Casearano,1988)'
_diffrn_ambient_temperature 173(2)
_diffrn_measured_fraction_theta_full .998
_diffrn_measured_fraction_theta_max .998
_diffrn_measurement_device_type 'Enraf-Nonius CAD-4'
_diffrn_measurement_method \q/2\q
_diffrn_radiation_monochromator graphite
_diffrn_radiation_source 'fine-focus sealed tube'
_diffrn_radiation_type CuK\a
_diffrn_radiation_wavelength 1.54178
_diffrn_reflns_av_R_equivalents .0340
_diffrn_reflns_av_sigmaI/netI .0759
_diffrn_reflns_limit_h_max 13
_diffrn_reflns_limit_h_min -13
_diffrn_reflns_limit_k_max 52
_diffrn_reflns_limit_k_min -52
_diffrn_reflns_limit_l_max 6
_diffrn_reflns_limit_l_min -3
_diffrn_reflns_number 10414
_diffrn_reflns_theta_full 65.04
_diffrn_reflns_theta_max 65.04
_diffrn_reflns_theta_min 2.96
_diffrn_standards_decay_% 7
_diffrn_standards_interval_count 200
_diffrn_standards_interval_time '60 min'
_diffrn_standards_number 3
_exptl_absorpt_coefficient_mu .502
_exptl_absorpt_correction_T_max none
_exptl_absorpt_correction_T_min none
_exptl_absorpt_correction_type none
_exptl_crystal_colour colourless
_exptl_crystal_density_diffrn 1.051
_exptl_crystal_density_method 'not measured'
_exptl_crystal_description prism
_exptl_crystal_F_000 988
_exptl_crystal_size_max .30
_exptl_crystal_size_mid .15
_exptl_crystal_size_min .05
_refine_diff_density_max .273
_refine_diff_density_min -.212
_refine_ls_extinction_coef .00010(5)
_refine_ls_extinction_method 'SHELXL97 (Sheldrick, 1997)'
_refine_ls_goodness_of_fit_ref 1.197
_refine_ls_hydrogen_treatment H-riding
_refine_ls_matrix_type full
_refine_ls_number_parameters 569
_refine_ls_number_reflns 9523
_refine_ls_number_restraints 0
_refine_ls_restrained_S_all 1.197
_refine_ls_R_factor_all .1417
_refine_ls_R_factor_gt .1116
_refine_ls_shift/su_max .030
_refine_ls_shift/su_mean .006
_refine_ls_structure_factor_coef Fsqd
_refine_ls_weighting_details 'w=1/[\s^2^(Fo^2^)+(0.0460P)^2^+0.5807P] where P=(Fo^2^+2Fc^2^)/3'
_refine_ls_weighting_scheme calc
_refine_ls_wR_factor_all .2242
_refine_ls_wR_factor_ref .2009
_reflns_number_gt 6467
_reflns_number_total 9523
_reflns_threshold_expression >2sigma(I)
_cod_data_source_file gs0001.cif
_cod_data_source_block eeelt
_cod_depositor_comments
;
The following automatic conversions were performed:

'_refine_ls_weighting_scheme' value 'calc
w=1/[\s^2^(Fo^2^)+(0.0460P)^2^+0.5807P] where P=(Fo^2^+2Fc^2^)/3' was
changed to 'calc'. New tag '_refine_ls_weighting_details' was
created. The value of the new tag was set to
'w=1/[\s^2^(Fo^2^)+(0.0460P)^2^+0.5807P] where P=(Fo^2^+2Fc^2^)/3'.

Automatic conversion script
Id: cif_fix_values 3143 2015-03-26 13:38:13Z robertas 
;
_cod_original_sg_symbol_H-M P-1
_cod_database_code 2102028

loop_
_symmetry_equiv_pos_as_xyz
'x, y, z'
'-x, -y, -z'

loop_
_atom_site_label
_atom_site_fract_x
_atom_site_fract_y
_atom_site_fract_z
_atom_site_U_iso_or_equiv
_atom_site_adp_type
_atom_site_calc_flag
_atom_site_refinement_flags
_atom_site_occupancy
_atom_site_type_symbol
C1 .5186(3) .97146(8) .7873(8) .0526(10) Uani d . 1 C
H1A .4993 .9631 .9447 .079 Uiso calc R 1 H
H1B .4586 .9863 .7109 .079 Uiso calc R 1 H
H1C .5943 .9810 .8211 .079 Uiso calc R 1 H
C2 .5240(3) .94664(8) .6090(7) .0470(9) Uani d . 1 C
H2A .4459 .9379 .5689 .056 Uiso calc R 1 H
H2B .5436 .9553 .4509 .056 Uiso calc R 1 H
C3 .6122(3) .92197(7) .7130(6) .0384(8) Uani d . 1 C
H3A .6902 .9307 .7527 .046 Uiso calc R 1 H
H3B .5926 .9134 .8714 .046 Uiso calc R 1 H
C4 .6177(3) .89724(7) .5374(6) .0368(8) Uani d . 1 C
H4A .6373 .9059 .3790 .044 Uiso calc R 1 H
H4B .5396 .8885 .4975 .044 Uiso calc R 1 H
C5 .7054(3) .87254(7) .6395(6) .0392(8) Uani d . 1 C
H5A .6862 .8639 .7982 .047 Uiso calc R 1 H
H5B .7837 .8812 .6783 .047 Uiso calc R 1 H
C6 .7098(3) .84771(7) .4620(6) .0383(8) Uani d . 1 C
H6A .7266 .8564 .3013 .046 Uiso calc R 1 H
H6B .6322 .8387 .4273 .046 Uiso calc R 1 H
C7 .8009(3) .82328(7) .5621(6) .0370(8) Uani d . 1 C
H7A .7845 .8146 .7232 .044 Uiso calc R 1 H
H7B .8787 .8323 .5953 .044 Uiso calc R 1 H
C8 .8036(3) .79834(7) .3821(6) .0416(9) Uani d . 1 C
H8A .7261 .7892 .3515 .050 Uiso calc R 1 H
H8B .8183 .8071 .2200 .050 Uiso calc R 1 H
C9 .8946(3) .77439(7) .4767(7) .0437(9) Uani d . 1 C
H9 .9727 .7807 .5167 .052 Uiso calc R 1 H
C10 .8788(3) .74644(7) .5095(6) .0396(8) Uani d . 1 C
H10 .8006 .7402 .4709 .047 Uiso calc R 1 H
C11 .9687(3) .72258(7) .6010(7) .0393(8) Uani d . 1 C
H11A .9531 .7134 .7611 .047 Uiso calc R 1 H
H11B 1.0461 .7317 .6351 .047 Uiso calc R 1 H
C12 .9724(3) .69814(7) .4170(6) .0353(8) Uani d . 1 C
H12A .8943 .6894 .3788 .042 Uiso calc R 1 H
H12B .9903 .7072 .2586 .042 Uiso calc R 1 H
C13 1.0619(3) .67329(7) .5141(6) .0375(8) Uani d . 1 C
H13A 1.1398 .6821 .5538 .045 Uiso calc R 1 H
H13B 1.0434 .6641 .6716 .045 Uiso calc R 1 H
C14 1.0665(3) .64903(6) .3300(6) .0312(7) Uani d . 1 C
H14A .9881 .6406 .2878 .037 Uiso calc R 1 H
H14B 1.0863 .6582 .1737 .037 Uiso calc R 1 H
C15 1.1530(3) .62411(7) .4258(6) .0331(7) Uani d . 1 C
H15A 1.1311 .6143 .5776 .040 Uiso calc R 1 H
H15B 1.2309 .6326 .4752 .040 Uiso calc R 1 H
C16 1.1607(3) .60061(7) .2350(6) .0323(7) Uani d . 1 C
H16A 1.0818 .5931 .1771 .039 Uiso calc R 1 H
H16B 1.1876 .6102 .0879 .039 Uiso calc R 1 H
C17 1.2414(3) .57460(7) .3356(5) .0309(7) Uani d . 1 C
H17A 1.3177 .5823 .4132 .037 Uiso calc R 1 H
H17B 1.2090 .5634 .4682 .037 Uiso calc R 1 H
C18 1.2597(3) .55391(6) .1406(6) .0283(7) Uani d . 1 C
O1 1.2486(2) .56063(5) -.0814(4) .0395(6) Uani d . 1 O
O2 1.29758(19) .52660(4) .2404(4) .0300(5) Uani d . 1 O
C19 1.3171(3) .50488(6) .0619(6) .0287(7) Uani d . 1 C
H19 1.3500 .5151 -.0771 .034 Uiso calc R 1 H
O3 1.4277(2) .46062(5) .0482(4) .0350(5) Uani d . 1 O
O4 1.4708(2) .42831(5) .3807(4) .0513(7) Uani d . 1 O
C20 1.4082(3) .48390(7) .2118(6) .0344(8) Uani d . 1 C
H20A 1.4812 .4945 .2668 .041 Uiso calc R 1 H
H20B 1.3806 .4753 .3618 .041 Uiso calc R 1 H
C21 1.4552(3) .43312(7) .1594(6) .0309(7) Uani d . 1 C
C22 1.4607(3) .41033(6) -.0320(6) .0312(7) Uani d . 1 C
H22A 1.4884 .4199 -.1784 .037 Uiso calc R 1 H
H22B 1.3815 .4030 -.0903 .037 Uiso calc R 1 H
C23 1.5417(3) .38400(6) .0734(5) .0279(7) Uani d . 1 C
H23A 1.6214 .3913 .1269 .033 Uiso calc R 1 H
H23B 1.5155 .3749 .2233 .033 Uiso calc R 1 H
C24 1.5454(3) .36027(7) -.1151(5) .0294(7) Uani d . 1 C
H24A 1.5669 .3696 -.2692 .035 Uiso calc R 1 H
H24B 1.4667 .3520 -.1606 .035 Uiso calc R 1 H
C25 1.6319(3) .33491(7) -.0147(6) .0335(7) Uani d . 1 C
H25A 1.7105 .3433 .0278 .040 Uiso calc R 1 H
H25B 1.6113 .3261 .1421 .040 Uiso calc R 1 H
C26 1.6372(3) .31015(7) -.1936(6) .0329(7) Uani d . 1 C
H26A 1.5593 .3013 -.2328 .039 Uiso calc R 1 H
H26B 1.6562 .3189 -.3521 .039 Uiso calc R 1 H
C27 1.7258(3) .28566(7) -.0917(7) .0397(8) Uani d . 1 C
H27A 1.7079 .2771 .0685 .048 Uiso calc R 1 H
H27B 1.8040 .2944 -.0561 .048 Uiso calc R 1 H
C28 1.7283(4) .26070(8) -.2709(7) .0488(10) Uani d . 1 C
H28A 1.6515 .2511 -.2974 .059 Uiso calc R 1 H
H28B 1.7408 .2695 -.4348 .059 Uiso calc R 1 H
C29 1.8215(4) .23723(8) -.1787(7) .0497(10) Uani d . 1 C
H29 1.8992 .2437 -.1349 .060 Uiso calc R 1 H
C30 1.8045(3) .20898(7) -.1542(7) .0447(9) Uani d . 1 C
H30 1.7268 .2025 -.1978 .054 Uiso calc R 1 H
C31 1.8971(3) .18557(7) -.0627(7) .0466(9) Uani d . 1 C
H31A 1.8843 .1766 .1002 .056 Uiso calc R 1 H
H31B 1.9741 .1950 -.0351 .056 Uiso calc R 1 H
C32 1.8984(3) .16096(7) -.2469(6) .0389(8) Uani d . 1 C
H32A 1.9158 .1698 -.4064 .047 Uiso calc R 1 H
H32B 1.8199 .1524 -.2824 .047 Uiso calc R 1 H
C33 1.9879(3) .13587(7) -.1490(7) .0399(8) Uani d . 1 C
H33A 2.0662 .1446 -.1125 .048 Uiso calc R 1 H
H33B 1.9703 .1271 .0106 .048 Uiso calc R 1 H
C34 1.9915(3) .11119(7) -.3274(6) .0366(8) Uani d . 1 C
H34A 1.9129 .1028 -.3671 .044 Uiso calc R 1 H
H34B 2.0111 .1199 -.4856 .044 Uiso calc R 1 H
C35 2.0782(3) .08609(7) -.2280(6) .0385(8) Uani d . 1 C
H35A 2.0578 .0770 -.0720 .046 Uiso calc R 1 H
H35B 2.1568 .0945 -.1854 .046 Uiso calc R 1 H
C36 2.0820(3) .06173(7) -.4140(7) .0413(9) Uani d . 1 C
H36A 2.0031 .0536 -.4589 .050 Uiso calc R 1 H
H36B 2.1037 .0708 -.5689 .050 Uiso calc R 1 H
C37 2.1673(4) .03625(8) -.3132(7) .0518(10) Uani d . 1 C
H37A 2.2457 .0445 -.2626 .062 Uiso calc R 1 H
H37B 2.1440 .0268 -.1617 .062 Uiso calc R 1 H
C38 2.1744(4) .01266(9) -.4998(8) .0603(12) Uani d . 1 C
H38A 2.0987 .0033 -.5410 .090 Uiso calc R 1 H
H38B 2.2337 -.0025 -.4265 .090 Uiso calc R 1 H
H38C 2.1954 .0219 -.6524 .090 Uiso calc R 1 H
O5 1.17331(19) .47234(5) .1618(4) .0379(6) Uani d . 1 O
C39 1.2063(3) .49027(6) -.0453(6) .0312(7) Uani d . 1 C
H39A 1.1448 .5054 -.1128 .037 Uiso calc R 1 H
H39B 1.2187 .4775 -.1819 .037 Uiso calc R 1 H
C40 1.0685(3) .45911(7) .1152(6) .0348(8) Uani d . 1 C
O6 1.0062(2) .46229(6) -.0865(4) .0455(6) Uani d . 1 O
C41 1.0444(3) .44171(7) .3412(6) .0326(7) Uani d . 1 C
H41A .9688 .4318 .2981 .039 Uiso calc R 1 H
H41B 1.0376 .4556 .4738 .039 Uiso calc R 1 H
C42 1.1387(3) .41810(7) .4435(6) .0334(7) Uani d . 1 C
H42A 1.2147 .4279 .4824 .040 Uiso calc R 1 H
H42B 1.1216 .4088 .6016 .040 Uiso calc R 1 H
C43 1.1477(3) .39401(7) .2617(6) .0316(7) Uani d . 1 C
H43A 1.1679 .4033 .1064 .038 Uiso calc R 1 H
H43B 1.0705 .3849 .2169 .038 Uiso calc R 1 H
C44 1.2384(3) .36921(7) .3641(6) .0363(8) Uani d . 1 C
H44A 1.3164 .3780 .4016 .044 Uiso calc R 1 H
H44B 1.2202 .3603 .5228 .044 Uiso calc R 1 H
C45 1.2413(3) .34483(7) .1809(6) .0341(7) Uani d . 1 C
H45A 1.2605 .3538 .0233 .041 Uiso calc R 1 H
H45B 1.1628 .3364 .1412 .041 Uiso calc R 1 H
C46 1.3293(3) .31974(7) .2802(6) .0319(7) Uani d . 1 C
H46A 1.3105 .3108 .4382 .038 Uiso calc R 1 H
H46B 1.4080 .3281 .3185 .038 Uiso calc R 1 H
C47 1.3303(3) .29537(8) .0939(7) .0450(9) Uani d . 1 C
H47A 1.2528 .2862 .0638 .054 Uiso calc R 1 H
H47B 1.3440 .3046 -.0675 .054 Uiso calc R 1 H
C48 1.4214(3) .27134(8) .1815(7) .0464(9) Uani d . 1 C
H48 1.4993 .2776 .2280 .056 Uiso calc R 1 H
C49 1.4049(4) .24309(8) .2000(7) .0507(10) Uani d . 1 C
H49 1.3272 .2368 .1522 .061 Uiso calc R 1 H
C50 1.4960(4) .21911(8) .2894(7) .0512(10) Uani d . 1 C
H50A 1.4832 .2105 .4535 .061 Uiso calc R 1 H
H50B 1.5734 .2283 .3158 .061 Uiso calc R 1 H
C51 1.4976(3) .19397(7) .1125(6) .0397(8) Uani d . 1 C
H51A 1.5148 .2022 -.0491 .048 Uiso calc R 1 H
H51B 1.4194 .1852 .0796 .048 Uiso calc R 1 H
C52 1.5886(3) .16929(7) .2194(6) .0383(8) Uani d . 1 C
H52A 1.6665 .1782 .2542 .046 Uiso calc R 1 H
H52B 1.5708 .1610 .3804 .046 Uiso calc R 1 H
C53 1.5927(3) .14392(7) .0440(6) .0393(8) Uani d . 1 C
H53A 1.5149 .1350 .0081 .047 Uiso calc R 1 H
H53B 1.6114 .1521 -.1166 .047 Uiso calc R 1 H
C54 1.6829(3) .11959(7) .1541(6) .0390(8) Uani d . 1 C
H54A 1.7603 .1286 .1931 .047 Uiso calc R 1 H
H54B 1.6633 .1112 .3133 .047 Uiso calc R 1 H
C55 1.6898(3) .09454(7) -.0182(7) .0390(8) Uani d . 1 C
H55A 1.7085 .1029 -.1782 .047 Uiso calc R 1 H
H55B 1.6126 .0853 -.0555 .047 Uiso calc R 1 H
C56 1.7804(3) .07056(8) .0903(7) .0449(9) Uani d . 1 C
H56A 1.7610 .0620 .2489 .054 Uiso calc R 1 H
H56B 1.8573 .0799 .1304 .054 Uiso calc R 1 H
C57 1.7897(4) .04540(8) -.0837(7) .0523(10) Uani d . 1 C
H57A 1.7156 .0351 -.1152 .078 Uiso calc R 1 H
H57B 1.8519 .0313 -.0051 .078 Uiso calc R 1 H
H57C 1.8076 .0537 -.2427 .078 Uiso calc R 1 H

loop_
_atom_site_aniso_label
_atom_site_aniso_U_11
_atom_site_aniso_U_22
_atom_site_aniso_U_33
_atom_site_aniso_U_12
_atom_site_aniso_U_13
_atom_site_aniso_U_23
C1 .059(3) .036(2) .064(3) .0137(18) .011(2) -.0101(18)
C2 .065(3) .037(2) .038(2) .0072(18) .0071(18) -.0104(16)
C3 .047(2) .0326(18) .0359(19) .0051(15) .0095(16) -.0007(15)
C4 .044(2) .0312(18) .0317(18) .0087(15) -.0019(15) -.0058(14)
C5 .046(2) .0373(19) .0338(19) .0121(16) .0069(16) -.0035(15)
C6 .043(2) .0329(18) .0369(19) .0088(15) .0020(15) -.0029(15)
C7 .040(2) .0369(19) .0321(18) .0072(15) .0008(15) -.0053(15)
C8 .049(2) .0370(19) .0355(19) .0147(16) .0001(16) -.0045(15)
C9 .047(2) .033(2) .050(2) .0081(16) .0034(18) -.0129(16)
C10 .051(2) .0312(18) .0367(19) .0139(16) .0089(16) -.0023(14)
C11 .051(2) .0244(17) .042(2) .0069(15) .0060(17) -.0029(14)
C12 .046(2) .0284(17) .0301(18) .0104(15) .0033(15) -.0024(13)
C13 .050(2) .0282(17) .0343(18) .0076(15) .0060(16) -.0063(14)
C14 .0433(19) .0254(16) .0226(16) .0032(14) -.0005(14) -.0041(12)
C15 .0409(18) .0251(16) .0311(17) .0051(14) .0002(14) -.0047(13)
C16 .0387(18) .0304(17) .0255(17) .0105(14) .0004(14) -.0029(13)
C17 .045(2) .0282(16) .0212(16) .0057(14) .0092(14) -.0099(12)
C18 .0341(17) .0215(15) .0296(17) -.0054(12) .0059(13) -.0031(12)
O1 .0605(16) .0302(12) .0288(13) .0060(11) .0109(11) -.0022(10)
O2 .0444(13) .0232(11) .0229(11) .0072(9) .0065(10) -.0071(8)
C19 .0343(17) .0276(16) .0248(16) .0028(13) .0049(13) -.0098(13)
O3 .0515(14) .0252(11) .0274(12) .0117(10) .0063(10) .0011(9)
O4 .088(2) .0439(15) .0194(12) .0227(14) .0041(12) -.0014(10)
C20 .0419(19) .0337(18) .0300(17) .0053(15) .0102(15) -.0141(14)
C21 .0323(17) .0325(17) .0252(17) .0077(14) -.0019(13) -.0018(13)
C22 .0416(19) .0214(15) .0292(17) .0081(13) .0023(14) -.0030(13)
C23 .0432(18) .0235(15) .0178(15) .0027(13) .0072(13) -.0026(12)
C24 .0337(17) .0312(17) .0223(16) .0031(13) .0010(13) -.0060(13)
C25 .0350(18) .0257(16) .0382(19) .0089(13) .0027(15) -.0021(14)
C26 .0409(19) .0288(16) .0281(17) .0065(14) .0028(14) -.0067(13)
C27 .044(2) .0270(17) .046(2) .0106(15) .0025(16) -.0076(15)
C28 .071(3) .0303(19) .040(2) .0144(18) -.0038(19) -.0052(16)
C29 .055(2) .041(2) .051(2) .0031(18) .0003(19) -.0159(18)
C30 .050(2) .0295(18) .051(2) .0010(16) -.0050(18) -.0084(16)
C31 .062(2) .0328(19) .047(2) .0063(17) .0121(19) -.0079(16)
C32 .0409(19) .0333(18) .040(2) .0149(15) .0031(16) -.0029(15)
C33 .043(2) .0302(18) .044(2) .0103(15) .0023(16) -.0006(15)
C34 .0402(19) .0265(17) .041(2) .0079(14) .0011(15) -.0064(14)
C35 .049(2) .0264(17) .040(2) .0068(15) .0078(16) -.0022(14)
C36 .049(2) .0352(19) .041(2) .0066(16) .0123(17) -.0022(15)
C37 .068(3) .036(2) .049(2) .0193(19) .005(2) -.0034(17)
C38 .084(3) .044(2) .056(3) .004(2) .019(2) -.0151(19)
O5 .0384(13) .0385(13) .0338(13) -.0070(10) -.0013(10) .0005(10)
C39 .042(2) .0219(16) .0274(17) .0016(13) .0014(14) -.0001(12)
C40 .0437(19) .0234(16) .039(2) .0042(14) .0120(16) -.0069(14)
O6 .0476(15) .0542(16) .0322(14) -.0046(12) .0009(12) .0002(11)
C41 .0313(17) .0355(18) .0327(18) .0019(14) .0099(14) -.0045(14)
C42 .0402(19) .0352(18) .0259(17) .0002(14) .0093(14) -.0003(13)
C43 .0419(19) .0305(17) .0208(15) .0017(14) -.0006(13) -.0093(13)
C44 .0423(19) .0340(18) .0291(18) .0032(15) -.0020(15) .0013(14)
C45 .0416(19) .0297(17) .0292(17) .0101(14) .0029(14) .0008(13)
C46 .0371(18) .0270(16) .0305(17) .0070(14) .0029(14) -.0040(13)
C47 .040(2) .045(2) .050(2) .0094(16) .0059(17) -.0110(17)
C48 .048(2) .038(2) .047(2) .0096(17) -.0079(17) -.0098(17)
C49 .055(2) .049(2) .048(2) .0059(19) .0093(19) -.0076(18)
C50 .075(3) .035(2) .042(2) .0135(19) .004(2) -.0110(17)
C51 .050(2) .0266(17) .039(2) .0065(15) .0009(17) -.0012(15)
C52 .049(2) .0366(19) .0259(17) .0014(16) -.0036(15) -.0068(14)
C53 .058(2) .0313(18) .0271(17) .0023(16) .0006(16) -.0108(14)
C54 .048(2) .0342(18) .0344(19) .0025(15) .0046(16) -.0062(15)
C55 .043(2) .0338(18) .040(2) .0020(15) .0064(16) -.0059(15)
C56 .047(2) .042(2) .044(2) .0138(17) .0041(17) -.0032(16)
C57 .063(3) .040(2) .054(2) .0080(18) .012(2) -.0077(18)

loop_
_atom_type_symbol
_atom_type_description
_atom_type_scat_dispersion_real
_atom_type_scat_dispersion_imag
_atom_type_scat_source
C C .0181 .0091 'International Tables Vol C Tables 4.2.6.8 and 6.1.1.4'
H H .0000 .0000 'International Tables Vol C Tables 4.2.6.8 and 6.1.1.4'
O O .0492 .0322 'International Tables Vol C Tables 4.2.6.8 and 6.1.1.4'

loop_
_geom_angle_atom_site_label_1
_geom_angle_atom_site_label_2
_geom_angle_atom_site_label_3
_geom_angle
C2 C1 H1A 109.5
C2 C1 H1B 109.5
H1A C1 H1B 109.5
C2 C1 H1C 109.5
H1A C1 H1C 109.5
H1B C1 H1C 109.5
C3 C2 C1 113.7(3)
C3 C2 H2A 108.8
C1 C2 H2A 108.8
C3 C2 H2B 108.8
C1 C2 H2B 108.8
H2A C2 H2B 107.7
C4 C3 C2 114.0(3)
C4 C3 H3A 108.8
C2 C3 H3A 108.8
C4 C3 H3B 108.8
C2 C3 H3B 108.8
H3A C3 H3B 107.7
C3 C4 C5 114.3(3)
C3 C4 H4A 108.7
C5 C4 H4A 108.7
C3 C4 H4B 108.7
C5 C4 H4B 108.7
H4A C4 H4B 107.6
C4 C5 C6 113.9(3)
C4 C5 H5A 108.8
C6 C5 H5A 108.8
C4 C5 H5B 108.8
C6 C5 H5B 108.8
H5A C5 H5B 107.7
C5 C6 C7 113.8(3)
C5 C6 H6A 108.8
C7 C6 H6A 108.8
C5 C6 H6B 108.8
C7 C6 H6B 108.8
H6A C6 H6B 107.7
C6 C7 C8 113.2(3)
C6 C7 H7A 108.9
C8 C7 H7A 108.9
C6 C7 H7B 108.9
C8 C7 H7B 108.9
H7A C7 H7B 107.8
C9 C8 C7 113.7(3)
C9 C8 H8A 108.8
C7 C8 H8A 108.8
C9 C8 H8B 108.8
C7 C8 H8B 108.8
H8A C8 H8B 107.7
C10 C9 C8 127.4(4)
C10 C9 H9 116.3
C8 C9 H9 116.3
C9 C10 C11 127.7(4)
C9 C10 H10 116.2
C11 C10 H10 116.2
C10 C11 C12 113.7(3)
C10 C11 H11A 108.8
C12 C11 H11A 108.8
C10 C11 H11B 108.8
C12 C11 H11B 108.8
H11A C11 H11B 107.7
C13 C12 C11 113.6(3)
C13 C12 H12A 108.8
C11 C12 H12A 108.8
C13 C12 H12B 108.8
C11 C12 H12B 108.8
H12A C12 H12B 107.7
C14 C13 C12 113.7(3)
C14 C13 H13A 108.8
C12 C13 H13A 108.8
C14 C13 H13B 108.8
C12 C13 H13B 108.8
H13A C13 H13B 107.7
C15 C14 C13 114.2(3)
C15 C14 H14A 108.7
C13 C14 H14A 108.7
C15 C14 H14B 108.7
C13 C14 H14B 108.7
H14A C14 H14B 107.6
C14 C15 C16 113.7(3)
C14 C15 H15A 108.8
C16 C15 H15A 108.8
C14 C15 H15B 108.8
C16 C15 H15B 108.8
H15A C15 H15B 107.7
C17 C16 C15 113.8(3)
C17 C16 H16A 108.8
C15 C16 H16A 108.8
C17 C16 H16B 108.8
C15 C16 H16B 108.8
H16A C16 H16B 107.7
C18 C17 C16 113.3(3)
C18 C17 H17A 108.9
C16 C17 H17A 108.9
C18 C17 H17B 108.9
C16 C17 H17B 108.9
H17A C17 H17B 107.7
O1 C18 O2 122.8(3)
O1 C18 C17 125.1(3)
O2 C18 C17 112.1(3)
C18 O2 C19 115.6(2)
O2 C19 C39 111.3(3)
O2 C19 C20 103.4(2)
C39 C19 C20 114.2(3)
O2 C19 H19 109.2
C39 C19 H19 109.2
C20 C19 H19 109.2
C21 O3 C20 116.3(2)
O3 C20 C19 106.4(3)
O3 C20 H20A 110.4
C19 C20 H20A 110.4
O3 C20 H20B 110.4
C19 C20 H20B 110.4
H20A C20 H20B 108.6
O4 C21 O3 122.9(3)
O4 C21 C22 125.9(3)
O3 C21 C22 111.2(3)
C21 C22 C23 112.0(3)
C21 C22 H22A 109.2
C23 C22 H22A 109.2
C21 C22 H22B 109.2
C23 C22 H22B 109.2
H22A C22 H22B 107.9
C24 C23 C22 112.7(3)
C24 C23 H23A 109.0
C22 C23 H23A 109.0
C24 C23 H23B 109.0
C22 C23 H23B 109.0
H23A C23 H23B 107.8
C23 C24 C25 112.6(3)
C23 C24 H24A 109.1
C25 C24 H24A 109.1
C23 C24 H24B 109.1
C25 C24 H24B 109.1
H24A C24 H24B 107.8
C26 C25 C24 114.8(3)
C26 C25 H25A 108.6
C24 C25 H25A 108.6
C26 C25 H25B 108.6
C24 C25 H25B 108.6
H25A C25 H25B 107.5
C27 C26 C25 113.7(3)
C27 C26 H26A 108.8
C25 C26 H26A 108.8
C27 C26 H26B 108.8
C25 C26 H26B 108.8
H26A C26 H26B 107.7
C26 C27 C28 113.1(3)
C26 C27 H27A 109.0
C28 C27 H27A 109.0
C26 C27 H27B 109.0
C28 C27 H27B 109.0
H27A C27 H27B 107.8
C29 C28 C27 113.5(3)
C29 C28 H28A 108.9
C27 C28 H28A 108.9
C29 C28 H28B 108.9
C27 C28 H28B 108.9
H28A C28 H28B 107.7
C30 C29 C28 125.3(4)
C30 C29 H29 117.3
C28 C29 H29 117.3
C29 C30 C31 125.4(4)
C29 C30 H30 117.3
C31 C30 H30 117.3
C30 C31 C32 112.5(3)
C30 C31 H31A 109.1
C32 C31 H31A 109.1
C30 C31 H31B 109.1
C32 C31 H31B 109.1
H31A C31 H31B 107.8
C31 C32 C33 113.2(3)
C31 C32 H32A 108.9
C33 C32 H32A 108.9
C31 C32 H32B 108.9
C33 C32 H32B 108.9
H32A C32 H32B 107.8
C34 C33 C32 114.4(3)
C34 C33 H33A 108.7
C32 C33 H33A 108.6
C34 C33 H33B 108.6
C32 C33 H33B 108.6
H33A C33 H33B 107.6
C35 C34 C33 114.4(3)
C35 C34 H34A 108.7
C33 C34 H34A 108.7
C35 C34 H34B 108.7
C33 C34 H34B 108.7
H34A C34 H34B 107.6
C34 C35 C36 113.4(3)
C34 C35 H35A 108.9
C36 C35 H35A 108.9
C34 C35 H35B 108.9
C36 C35 H35B 108.9
H35A C35 H35B 107.7
C37 C36 C35 113.5(3)
C37 C36 H36A 108.9
C35 C36 H36A 108.9
C37 C36 H36B 108.9
C35 C36 H36B 108.9
H36A C36 H36B 107.7
C38 C37 C36 113.6(3)
C38 C37 H37A 108.8
C36 C37 H37A 108.8
C38 C37 H37B 108.8
C36 C37 H37B 108.8
H37A C37 H37B 107.7
C37 C38 H38A 109.5
C37 C38 H38B 109.5
H38A C38 H38B 109.5
C37 C38 H38C 109.5
H38A C38 H38C 109.5
H38B C38 H38C 109.5
C40 O5 C39 116.5(3)
O5 C39 C19 105.8(3)
O5 C39 H39A 110.6
C19 C39 H39A 110.6
O5 C39 H39B 110.6
C19 C39 H39B 110.6
H39A C39 H39B 108.7
O6 C40 O5 121.3(3)
O6 C40 C41 127.3(3)
O5 C40 C41 111.4(3)
C40 C41 C42 113.1(3)
C40 C41 H41A 109.0
C42 C41 H41A 109.0
C40 C41 H41B 109.0
C42 C41 H41B 109.0
H41A C41 H41B 107.8
C43 C42 C41 112.9(3)
C43 C42 H42A 109.0
C41 C42 H42A 109.0
C43 C42 H42B 109.0
C41 C42 H42B 109.0
H42A C42 H42B 107.8
C42 C43 C44 114.0(3)
C42 C43 H43A 108.8
C44 C43 H43A 108.8
C42 C43 H43B 108.8
C44 C43 H43B 108.8
H43A C43 H43B 107.7
C45 C44 C43 112.4(3)
C45 C44 H44A 109.1
C43 C44 H44A 109.1
C45 C44 H44B 109.1
C43 C44 H44B 109.1
H44A C44 H44B 107.8
C44 C45 C46 113.4(3)
C44 C45 H45A 108.9
C46 C45 H45A 108.9
C44 C45 H45B 108.9
C46 C45 H45B 108.9
H45A C45 H45B 107.7
C45 C46 C47 112.6(3)
C45 C46 H46A 109.1
C47 C46 H46A 109.1
C45 C46 H46B 109.1
C47 C46 H46B 109.1
H46A C46 H46B 107.8
C48 C47 C46 113.4(3)
C48 C47 H47A 108.9
C46 C47 H47A 108.9
C48 C47 H47B 108.9
C46 C47 H47B 108.9
H47A C47 H47B 107.7
C49 C48 C47 126.7(4)
C49 C48 H48 116.6
C47 C48 H48 116.6
C48 C49 C50 126.7(4)
C48 C49 H49 116.7
C50 C49 H49 116.7
C49 C50 C51 114.7(3)
C49 C50 H50A 108.6
C51 C50 H50A 108.6
C49 C50 H50B 108.6
C51 C50 H50B 108.6
H50A C50 H50B 107.6
C50 C51 C52 112.4(3)
C50 C51 H51A 109.1
C52 C51 H51A 109.1
C50 C51 H51B 109.1
C52 C51 H51B 109.1
H51A C51 H51B 107.9
C53 C52 C51 113.4(3)
C53 C52 H52A 108.9
C51 C52 H52A 108.9
C53 C52 H52B 108.9
C51 C52 H52B 108.9
H52A C52 H52B 107.7
C54 C53 C52 112.6(3)
C54 C53 H53A 109.1
C52 C53 H53A 109.1
C54 C53 H53B 109.1
C52 C53 H53B 109.1
H53A C53 H53B 107.8
C55 C54 C53 113.5(3)
C55 C54 H54A 108.9
C53 C54 H54A 108.9
C55 C54 H54B 108.9
C53 C54 H54B 108.9
H54A C54 H54B 107.7
C54 C55 C56 113.4(3)
C54 C55 H55A 108.9
C56 C55 H55A 108.9
C54 C55 H55B 108.9
C56 C55 H55B 108.9
H55A C55 H55B 107.7
C55 C56 C57 113.9(3)
C55 C56 H56A 108.8
C57 C56 H56A 108.8
C55 C56 H56B 108.8
C57 C56 H56B 108.8
H56A C56 H56B 107.7
C56 C57 H57A 109.5
C56 C57 H57B 109.5
H57A C57 H57B 109.5
C56 C57 H57C 109.5
H57A C57 H57C 109.5
H57B C57 H57C 109.5

loop_
_geom_bond_atom_site_label_1
_geom_bond_atom_site_label_2
_geom_bond_distance
C1 C2 1.522(5)
C1 H1A .9800
C1 H1B .9800
C1 H1C .9800
C2 C3 1.517(5)
C2 H2A .9900
C2 H2B .9900
C3 C4 1.509(4)
C3 H3A .9900
C3 H3B .9900
C4 C5 1.512(4)
C4 H4A .9900
C4 H4B .9900
C5 C6 1.518(4)
C5 H5A .9900
C5 H5B .9900
C6 C7 1.526(4)
C6 H6A .9900
C6 H6B .9900
C7 C8 1.528(4)
C7 H7A .9900
C7 H7B .9900
C8 C9 1.504(5)
C8 H8A .9900
C8 H8B .9900
C9 C10 1.280(5)
C9 H9 .9500
C10 C11 1.490(4)
C10 H10 .9500
C11 C12 1.528(4)
C11 H11A .9900
C11 H11B .9900
C12 C13 1.524(4)
C12 H12A .9900
C12 H12B .9900
C13 C14 1.524(4)
C13 H13A .9900
C13 H13B .9900
C14 C15 1.504(4)
C14 H14A .9900
C14 H14B .9900
C15 C16 1.530(4)
C15 H15A .9900
C15 H15B .9900
C16 C17 1.506(4)
C16 H16A .9900
C16 H16B .9900
C17 C18 1.486(4)
C17 H17A .9900
C17 H17B .9900
C18 O1 1.212(4)
C18 O2 1.350(4)
O2 C19 1.454(3)
C19 C39 1.497(4)
C19 C20 1.505(4)
C19 H19 1.0000
O3 C21 1.355(4)
O3 C20 1.448(3)
O4 C21 1.192(4)
C20 H20A .9900
C20 H20B .9900
C21 C22 1.505(4)
C22 C23 1.524(4)
C22 H22A .9900
C22 H22B .9900
C23 C24 1.522(4)
C23 H23A .9900
C23 H23B .9900
C24 C25 1.523(4)
C24 H24A .9900
C24 H24B .9900
C25 C26 1.522(4)
C25 H25A .9900
C25 H25B .9900
C26 C27 1.512(4)
C26 H26A .9900
C26 H26B .9900
C27 C28 1.526(4)
C27 H27A .9900
C27 H27B .9900
C28 C29 1.504(5)
C28 H28A .9900
C28 H28B .9900
C29 C30 1.292(5)
C29 H29 .9500
C30 C31 1.497(5)
C30 H30 .9500
C31 C32 1.531(4)
C31 H31A .9900
C31 H31B .9900
C32 C33 1.533(4)
C32 H32A .9900
C32 H32B .9900
C33 C34 1.515(4)
C33 H33A .9900
C33 H33B .9900
C34 C35 1.514(4)
C34 H34A .9900
C34 H34B .9900
C35 C36 1.533(4)
C35 H35A .9900
C35 H35B .9900
C36 C37 1.519(5)
C36 H36A .9900
C36 H36B .9900
C37 C38 1.515(5)
C37 H37A .9900
C37 H37B .9900
C38 H38A .9800
C38 H38B .9800
C38 H38C .9800
O5 C40 1.358(4)
O5 C39 1.460(4)
C39 H39A .9900
C39 H39B .9900
C40 O6 1.203(4)
C40 C41 1.492(4)
C41 C42 1.526(4)
C41 H41A .9900
C41 H41B .9900
C42 C43 1.517(4)
C42 H42A .9900
C42 H42B .9900
C43 C44 1.537(4)
C43 H43A .9900
C43 H43B .9900
C44 C45 1.521(4)
C44 H44A .9900
C44 H44B .9900
C45 C46 1.523(4)
C45 H45A .9900
C45 H45B .9900
C46 C47 1.530(4)
C46 H46A .9900
C46 H46B .9900
C47 C48 1.501(5)
C47 H47A .9900
C47 H47B .9900
C48 C49 1.288(5)
C48 H48 .9500
C49 C50 1.501(5)
C49 H49 .9500
C50 C51 1.522(4)
C50 H50A .9900
C50 H50B .9900
C51 C52 1.541(4)
C51 H51A .9900
C51 H51B .9900
C52 C53 1.529(4)
C52 H52A .9900
C52 H52B .9900
C53 C54 1.527(5)
C53 H53A .9900
C53 H53B .9900
C54 C55 1.511(4)
C54 H54A .9900
C54 H54B .9900
C55 C56 1.518(5)
C55 H55A .9900
C55 H55B .9900
C56 C57 1.525(5)
C56 H56A .9900
C56 H56B .9900
C57 H57A .9800
C57 H57B .9800
C57 H57C .9800

loop_
_geom_torsion_atom_site_label_1
_geom_torsion_atom_site_label_2
_geom_torsion_atom_site_label_3
_geom_torsion_atom_site_label_4
_geom_torsion
C1 C2 C3 C4 179.8(3)
C2 C3 C4 C5 -180.0(3)
C3 C4 C5 C6 179.7(3)
C4 C5 C6 C7 178.3(3)
C5 C6 C7 C8 179.6(3)
C6 C7 C8 C9 178.9(3)
C7 C8 C9 C10 122.9(4)
C8 C9 C10 C11 179.4(3)
C9 C10 C11 C12 -121.3(4)
C10 C11 C12 C13 -178.3(3)
C11 C12 C13 C14 -179.5(3)
C12 C13 C14 C15 -178.9(3)
C13 C14 C15 C16 -177.4(3)
C14 C15 C16 C17 -176.3(3)
C15 C16 C17 C18 -172.7(3)
C16 C17 C18 O1 24.6(5)
C16 C17 C18 O2 -159.0(3)
O1 C18 O2 C19 -3.9(4)
C17 C18 O2 C19 179.7(2)
C18 O2 C19 C39 -83.6(3)
C18 O2 C19 C20 153.3(3)
C21 O3 C20 C19 -147.3(3)
O2 C19 C20 O3 177.1(2)
C39 C19 C20 O3 55.9(3)
C20 O3 C21 O4 -5.1(5)
C20 O3 C21 C22 174.0(3)
O4 C21 C22 C23 -27.4(5)
O3 C21 C22 C23 153.6(3)
C21 C22 C23 C24 178.2(3)
C22 C23 C24 C25 176.5(3)
C23 C24 C25 C26 178.7(3)
C24 C25 C26 C27 178.6(3)
C25 C26 C27 C28 178.8(3)
C26 C27 C28 C29 176.2(3)
C27 C28 C29 C30 125.6(4)
C28 C29 C30 C31 179.9(4)
C29 C30 C31 C32 -125.1(4)
C30 C31 C32 C33 -176.6(3)
C31 C32 C33 C34 -179.8(3)
C32 C33 C34 C35 -178.7(3)
C33 C34 C35 C36 -178.8(3)
C34 C35 C36 C37 -179.0(3)
C35 C36 C37 C38 -178.0(3)
C40 O5 C39 C19 173.8(2)
O2 C19 C39 O5 -67.5(3)
C20 C19 C39 O5 49.2(3)
C39 O5 C40 O6 -.5(4)
C39 O5 C40 C41 -179.5(2)
O6 C40 C41 C42 124.4(4)
O5 C40 C41 C42 -56.6(4)
C40 C41 C42 C43 -64.1(4)
C41 C42 C43 C44 -177.5(3)
C42 C43 C44 C45 177.6(3)
C43 C44 C45 C46 -179.1(3)
C44 C45 C46 C47 179.6(3)
C45 C46 C47 C48 176.5(3)
C46 C47 C48 C49 125.7(4)
C47 C48 C49 C50 -179.5(4)
C48 C49 C50 C51 -127.6(4)
C49 C50 C51 C52 -177.3(3)
C50 C51 C52 C53 -179.4(3)
C51 C52 C53 C54 -179.6(3)
C52 C53 C54 C55 -179.0(3)
C53 C54 C55 C56 179.3(3)
C54 C55 C56 C57 -179.0(3)

loop_
_cod_related_entry_id
_cod_related_entry_database
_cod_related_entry_code
1 ChemSpider 4516818
